data_4118399
loop_
_publ_author_name
'Akifumi Nakamura'
'Takeharu Kageyama'
'Hiroki Goto'
'Brad P. Carrow'
'Shingo Ito'
'Kyoko Nozaki'

_publ_section_title
;
 P-Chiral Phosphine-Sulfonate/Palladium-Catalyzed Asymmetric
 Copolymerization of Vinyl Acetate with Carbon Monoxide
;
_journal_name_full 'Journal of the American Chemical Society'
_journal_page_first 12366
_journal_page_last 12369
_journal_paper_doi 10.1021/ja3044344
_journal_volume 134
_journal_year 2012
_chemical_formula_sum 'C110 H103 F6 O24 P3 Pd3 S3'
_chemical_formula_weight 2431.21
_chemical_name_systematic
; 
 ? 
;
_space_group_IT_number 2
_symmetry_cell_setting triclinic
_symmetry_space_group_name_Hall '-P 1'
_symmetry_space_group_name_H-M 'P -1'
_atom_sites_solution_hydrogens geom
_atom_sites_solution_primary direct
_atom_sites_solution_secondary difmap
_audit_creation_method SHELXL-97
_cell_angle_alpha 114.526(4)
_cell_angle_beta 98.0070(15)
_cell_angle_gamma 94.549(3)
_cell_formula_units_Z 2
_cell_length_a 11.915(3)
_cell_length_b 21.699(5)
_cell_length_c 22.520(6)
_cell_measurement_reflns_used 15933
_cell_measurement_temperature 93.1500
_cell_measurement_theta_max 31.2920
_cell_measurement_theta_min 2.7029
_cell_volume 5184(2)
_computing_cell_refinement 'RIGAKU CrystalClear'
_computing_data_collection 'RIGAKU CrystalClear'
_computing_data_reduction 'RIGAKU CrystalClear'
_computing_molecular_graphics ORTEP-III
_computing_structure_refinement 'SHELXL-97 (Sheldrick, 1997)'
_computing_structure_solution SIR-97
_diffrn_ambient_temperature 93(2)
_diffrn_detector_area_resol_mean 28.5714
_diffrn_measured_fraction_theta_full 0.977
_diffrn_measured_fraction_theta_max 0.977
_diffrn_measurement_device_type 'Rigaku Saturn724 CCD'
_diffrn_measurement_method 'omega scans'
_diffrn_radiation_monochromator graphite
_diffrn_radiation_source 'fine-focus sealed tube'
_diffrn_radiation_type MoK\a
_diffrn_radiation_wavelength 0.71075
_diffrn_reflns_av_R_equivalents 0.0465
_diffrn_reflns_av_sigmaI/netI 0.0793
_diffrn_reflns_limit_h_max 14
_diffrn_reflns_limit_h_min -14
_diffrn_reflns_limit_k_max 25
_diffrn_reflns_limit_k_min -22
_diffrn_reflns_limit_l_max 26
_diffrn_reflns_limit_l_min -26
_diffrn_reflns_number 34840
_diffrn_reflns_theta_full 25.00
_diffrn_reflns_theta_max 25.00
_diffrn_reflns_theta_min 3.03
_exptl_absorpt_coefficient_mu 0.707
_exptl_absorpt_correction_T_max 0.9655
_exptl_absorpt_correction_T_min 0.9014
_exptl_absorpt_correction_type multi-scan
_exptl_absorpt_process_details 'Jacobson, R. (1998) Private communication'
_exptl_crystal_colour Colorless
_exptl_crystal_density_diffrn 1.557
_exptl_crystal_description Block
_exptl_crystal_F_000 2480
_exptl_crystal_size_max 0.15
_exptl_crystal_size_mid 0.05
_exptl_crystal_size_min 0.05
_refine_diff_density_max 0.753
_refine_diff_density_min -0.970
_refine_diff_density_rms 0.111
_refine_ls_extinction_method none
_refine_ls_goodness_of_fit_ref 1.094
_refine_ls_hydrogen_treatment constr
_refine_ls_matrix_type full
_refine_ls_number_parameters 1354
_refine_ls_number_reflns 17841
_refine_ls_number_restraints 0
_refine_ls_restrained_S_all 1.094
_refine_ls_R_factor_all 0.0748
_refine_ls_R_factor_gt 0.0579
_refine_ls_shift/su_max 0.019
_refine_ls_shift/su_mean 0.001
_refine_ls_structure_factor_coef Fsqd
_refine_ls_weighting_details 'calc w=1/[\s^2^(Fo^2^)+(0.0425P)^2^+10.0511P] where P=(Fo^2^+2Fc^2^)/3'
_refine_ls_weighting_scheme calc
_refine_ls_wR_factor_gt 0.1188
_refine_ls_wR_factor_ref 0.1300
_reflns_number_gt 14355
_reflns_number_total 17841
_reflns_threshold_expression >2sigma(I)
_cod_data_source_file ja3044344_si_004.cif
_cod_data_source_block phbivac
_cod_database_code 4118399

loop_
_symmetry_equiv_pos_as_xyz
'x, y, z'
'-x, -y, -z'

loop_
_atom_site_label
_atom_site_type_symbol
_atom_site_fract_x
_atom_site_fract_y
_atom_site_fract_z
_atom_site_U_iso_or_equiv
_atom_site_adp_type
_atom_site_occupancy
_atom_site_symmetry_multiplicity
_atom_site_calc_flag
_atom_site_refinement_flags
Pd1 Pd 0.27534(3) 0.31343(2) -0.079872(19) 0.01512(10) Uani 1 1 d .
O1 O 0.2845(3) 0.31145(18) -0.17363(18) 0.0222(8) Uani 1 1 d .
C1 C 0.1979(5) 0.2754(3) -0.2146(3) 0.0218(12) Uani 1 1 d .
C2 C 0.1811(5) 0.2621(3) -0.2862(3) 0.0303(14) Uani 1 1 d .
H1 H 0.2476 0.2854 -0.2938 0.045 Uiso 1 1 calc R
H2 H 0.1119 0.2795 -0.2976 0.045 Uiso 1 1 calc R
H3 H 0.1727 0.2127 -0.3140 0.045 Uiso 1 1 calc R
O2 O 0.1133(3) 0.24683(18) -0.19873(17) 0.0222(8) Uani 1 1 d .
C3 C 0.1125(4) 0.2746(3) -0.1255(3) 0.0189(11) Uani 1 1 d .
H4 H 0.0834 0.2373 -0.1139 0.023 Uiso 1 1 calc R
C4 C 0.0313(4) 0.3284(3) -0.1125(3) 0.0198(11) Uani 1 1 d .
H5 H 0.0464 0.3591 -0.0643 0.024 Uiso 1 1 calc R
H6 H 0.0486 0.3566 -0.1361 0.024 Uiso 1 1 calc R
C5 C -0.0952(5) 0.2981(3) -0.1344(3) 0.0291(14) Uani 1 1 d .
C6 C -0.1764(5) 0.3491(3) -0.1237(3) 0.0394(16) Uani 1 1 d .
H7 H -0.2182 0.3434 -0.1668 0.059 Uiso 1 1 calc R
H8 H -0.1333 0.3956 -0.0996 0.059 Uiso 1 1 calc R
H9 H -0.2310 0.3419 -0.0976 0.059 Uiso 1 1 calc R
O3 O -0.1278(3) 0.2371(2) -0.1573(2) 0.0405(11) Uani 1 1 d .
P1 P 0.24899(10) 0.30906(6) 0.01441(6) 0.0132(3) Uani 1 1 d .
C7 C 0.3689(4) 0.3514(2) 0.0842(3) 0.0152(11) Uani 1 1 d .
C8 C 0.3483(4) 0.3731(2) 0.1485(2) 0.0148(10) Uani 1 1 d .
H10 H 0.2717 0.3674 0.1549 0.018 Uiso 1 1 calc R
C9 C 0.4366(4) 0.4028(2) 0.2035(3) 0.0170(11) Uani 1 1 d .
H11 H 0.4208 0.4159 0.2469 0.020 Uiso 1 1 calc R
C10 C 0.5485(4) 0.4134(3) 0.1946(3) 0.0198(11) Uani 1 1 d .
H12 H 0.6092 0.4349 0.2321 0.024 Uiso 1 1 calc R
C11 C 0.5712(4) 0.3924(2) 0.1309(3) 0.0169(11) Uani 1 1 d .
H13 H 0.6476 0.3999 0.1249 0.020 Uiso 1 1 calc R
C12 C 0.4830(4) 0.3603(2) 0.0757(2) 0.0126(10) Uani 1 1 d .
S1 S 0.51958(10) 0.32597(7) -0.00466(6) 0.0164(3) Uani 1 1 d .
O4 O 0.4515(3) 0.35764(17) -0.04162(17) 0.0167(8) Uani 1 1 d .
O5 O 0.4846(3) 0.25315(17) -0.03236(17) 0.0183(8) Uani 1 1 d .
O6 O 0.6411(3) 0.34801(18) 0.00437(18) 0.0202(8) Uani 1 1 d .
C13 C 0.2249(4) 0.2222(3) 0.0086(3) 0.0177(11) Uani 1 1 d .
C14 C 0.2273(5) 0.1666(3) -0.0510(3) 0.0268(13) Uani 1 1 d .
H14 H 0.2402 0.1737 -0.0886 0.032 Uiso 1 1 calc R
C15 C 0.2107(6) 0.1004(3) -0.0555(3) 0.0350(15) Uani 1 1 d .
H15 H 0.2112 0.0623 -0.0963 0.042 Uiso 1 1 calc R
C16 C 0.1937(5) 0.0903(3) -0.0009(3) 0.0328(15) Uani 1 1 d .
H16 H 0.1835 0.0451 -0.0041 0.039 Uiso 1 1 calc R
C17 C 0.1914(5) 0.1448(3) 0.0583(3) 0.0281(13) Uani 1 1 d .
H17 H 0.1794 0.1372 0.0958 0.034 Uiso 1 1 calc R
C18 C 0.2066(4) 0.2111(3) 0.0633(3) 0.0210(12) Uani 1 1 d .
H18 H 0.2045 0.2489 0.1041 0.025 Uiso 1 1 calc R
C19 C 0.1228(4) 0.3474(3) 0.0415(2) 0.0146(10) Uani 1 1 d .
C20 C 0.0205(4) 0.3021(3) 0.0232(3) 0.0216(12) Uani 1 1 d .
H19 H 0.0221 0.2542 0.0051 0.026 Uiso 1 1 calc R
C21 C -0.0832(4) 0.3262(3) 0.0310(3) 0.0254(13) Uani 1 1 d .
H20 H -0.1524 0.2950 0.0178 0.030 Uiso 1 1 calc R
C22 C -0.0853(5) 0.3962(3) 0.0582(3) 0.0282(13) Uani 1 1 d .
H21 H -0.1560 0.4131 0.0641 0.034 Uiso 1 1 calc R
C23 C 0.0145(4) 0.4411(3) 0.0766(3) 0.0249(13) Uani 1 1 d .
H22 H 0.0114 0.4889 0.0953 0.030 Uiso 1 1 calc R
C24 C 0.1211(4) 0.4188(2) 0.0686(3) 0.0164(11) Uani 1 1 d .
C25 C 0.2272(4) 0.4713(2) 0.0921(3) 0.0157(11) Uani 1 1 d .
C26 C 0.2843(4) 0.4883(3) 0.0498(3) 0.0193(11) Uani 1 1 d .
C27 C 0.3843(4) 0.5352(3) 0.0738(3) 0.0230(12) Uani 1 1 d .
H23 H 0.4240 0.5453 0.0444 0.028 Uiso 1 1 calc R
C28 C 0.4251(5) 0.5671(3) 0.1419(3) 0.0257(13) Uani 1 1 d .
H24 H 0.4953 0.5978 0.1587 0.031 Uiso 1 1 calc R
C29 C 0.3665(5) 0.5553(3) 0.1863(3) 0.0240(12) Uani 1 1 d .
H25 H 0.3942 0.5790 0.2328 0.029 Uiso 1 1 calc R
C30 C 0.2664(4) 0.5082(2) 0.1610(3) 0.0176(11) Uani 1 1 d .
O7 O 0.2324(3) 0.45643(18) -0.01655(19) 0.0221(8) Uani 1 1 d .
C31 C 0.2886(5) 0.4734(3) -0.0611(3) 0.0279(13) Uani 1 1 d .
H26 H 0.2977 0.5231 -0.0467 0.042 Uiso 1 1 calc R
H27 H 0.2424 0.4502 -0.1061 0.042 Uiso 1 1 calc R
H28 H 0.3642 0.4586 -0.0611 0.042 Uiso 1 1 calc R
O8 O 0.2013(3) 0.49247(18) 0.19965(18) 0.0241(8) Uani 1 1 d .
C32 C 0.2173(6) 0.5400(3) 0.2679(3) 0.0354(15) Uani 1 1 d .
H29 H 0.2913 0.5379 0.2916 0.053 Uiso 1 1 calc R
H30 H 0.1556 0.5284 0.2878 0.053 Uiso 1 1 calc R
H31 H 0.2159 0.5865 0.2713 0.053 Uiso 1 1 calc R
Pd2 Pd 0.55455(3) 0.78101(2) 0.38384(2) 0.01539(10) Uani 1 1 d .
O9 O 0.5715(3) 0.79339(18) 0.29676(18) 0.0199(8) Uani 1 1 d .
C33 C 0.4859(5) 0.7615(3) 0.2523(3) 0.0220(12) Uani 1 1 d .
C34 C 0.4751(5) 0.7563(3) 0.1838(3) 0.0284(13) Uani 1 1 d .
H32 H 0.4192 0.7848 0.1773 0.043 Uiso 1 1 calc R
H33 H 0.4491 0.7085 0.1515 0.043 Uiso 1 1 calc R
H34 H 0.5497 0.7722 0.1773 0.043 Uiso 1 1 calc R
O10 O 0.3987(3) 0.72935(18) 0.26258(18) 0.0217(8) Uani 1 1 d .
C35 C 0.3926(4) 0.7494(3) 0.3343(2) 0.0202(11) Uani 1 1 d .
H35 H 0.3578 0.7093 0.3401 0.024 Uiso 1 1 calc R
C36 C 0.3182(4) 0.8050(3) 0.3524(3) 0.0208(12) Uani 1 1 d .
H36 H 0.3432 0.8384 0.3357 0.025 Uiso 1 1 calc R
H37 H 0.3295 0.8294 0.4014 0.025 Uiso 1 1 calc R
C37 C 0.1900(5) 0.7783(3) 0.3243(3) 0.0254(13) Uani 1 1 d .
C38 C 0.1135(5) 0.8322(3) 0.3365(3) 0.0384(16) Uani 1 1 d .
H38 H 0.0704 0.8270 0.2940 0.058 Uiso 1 1 calc R
H39 H 0.1601 0.8777 0.3596 0.058 Uiso 1 1 calc R
H40 H 0.0598 0.8270 0.3640 0.058 Uiso 1 1 calc R
O11 O 0.1536(3) 0.71852(19) 0.2980(2) 0.0327(10) Uani 1 1 d .
P2 P 0.51684(10) 0.75727(7) 0.46682(7) 0.0141(3) Uani 1 1 d .
C39 C 0.6357(4) 0.7850(2) 0.5382(3) 0.0143(10) Uani 1 1 d .
C40 C 0.6118(4) 0.7893(3) 0.5978(3) 0.0190(11) Uani 1 1 d .
H41 H 0.5344 0.7804 0.6015 0.023 Uiso 1 1 calc R
C41 C 0.6984(4) 0.8065(3) 0.6528(3) 0.0214(12) Uani 1 1 d .
H42 H 0.6801 0.8092 0.6934 0.026 Uiso 1 1 calc R
C42 C 0.8110(5) 0.8195(3) 0.6477(3) 0.0226(12) Uani 1 1 d .
H43 H 0.8704 0.8317 0.6852 0.027 Uiso 1 1 calc R
C43 C 0.8376(4) 0.8149(3) 0.5884(3) 0.0194(11) Uani 1 1 d .
H44 H 0.9154 0.8239 0.5854 0.023 Uiso 1 1 calc R
C44 C 0.7510(4) 0.7970(2) 0.5326(2) 0.0127(10) Uani 1 1 d .
S2 S 0.79816(10) 0.78391(7) 0.45724(7) 0.0174(3) Uani 1 1 d .
O12 O 0.7293(3) 0.82283(17) 0.42879(18) 0.0185(8) Uani 1 1 d .
O13 O 0.7727(3) 0.71094(18) 0.41642(18) 0.0230(8) Uani 1 1 d .
O14 O 0.9173(3) 0.8130(2) 0.47408(19) 0.0247(9) Uani 1 1 d .
C45 C 0.4842(4) 0.6653(2) 0.4438(3) 0.0164(11) Uani 1 1 d .
C46 C 0.5235(4) 0.6192(3) 0.3886(3) 0.0224(12) Uani 1 1 d .
H45 H 0.5591 0.6353 0.3614 0.027 Uiso 1 1 calc R
C47 C 0.5102(5) 0.5501(3) 0.3740(3) 0.0295(14) Uani 1 1 d .
H46 H 0.5392 0.5190 0.3377 0.035 Uiso 1 1 calc R
C48 C 0.4550(4) 0.5261(3) 0.4121(3) 0.0295(14) Uani 1 1 d .
H47 H 0.4450 0.4785 0.4012 0.035 Uiso 1 1 calc R
C49 C 0.4143(4) 0.5708(3) 0.4659(3) 0.0253(13) Uani 1 1 d .
H48 H 0.3758 0.5538 0.4915 0.030 Uiso 1 1 calc R
C50 C 0.4296(4) 0.6411(3) 0.4829(3) 0.0235(13) Uani 1 1 d .
H49 H 0.4033 0.6721 0.5205 0.028 Uiso 1 1 calc R
C51 C 0.3930(4) 0.7947(3) 0.4983(2) 0.0146(10) Uani 1 1 d .
C52 C 0.2861(4) 0.7539(3) 0.4654(3) 0.0176(11) Uani 1 1 d .
H50 H 0.2835 0.7071 0.4360 0.021 Uiso 1 1 calc R
C53 C 0.1837(4) 0.7802(3) 0.4747(3) 0.0221(12) Uani 1 1 d .
H51 H 0.1120 0.7519 0.4518 0.026 Uiso 1 1 calc R
C54 C 0.1886(4) 0.8483(3) 0.5180(3) 0.0205(12) Uani 1 1 d .
H52 H 0.1197 0.8674 0.5243 0.025 Uiso 1 1 calc R
C55 C 0.2927(4) 0.8888(3) 0.5521(3) 0.0187(11) Uani 1 1 d .
H53 H 0.2940 0.9351 0.5825 0.022 Uiso 1 1 calc R
C56 C 0.3968(4) 0.8636(2) 0.5430(3) 0.0156(11) Uani 1 1 d .
C57 C 0.5041(4) 0.9126(2) 0.5829(3) 0.0188(11) Uani 1 1 d .
C58 C 0.5740(5) 0.9432(3) 0.5550(3) 0.0228(12) Uani 1 1 d .
C59 C 0.6693(5) 0.9918(3) 0.5942(3) 0.0310(14) Uani 1 1 d .
H54 H 0.7179 1.0117 0.5747 0.037 Uiso 1 1 calc R
C60 C 0.6926(5) 1.0106(3) 0.6620(3) 0.0366(16) Uani 1 1 d .
H55 H 0.7573 1.0440 0.6888 0.044 Uiso 1 1 calc R
C61 C 0.6245(5) 0.9822(3) 0.6915(3) 0.0305(14) Uani 1 1 d .
H56 H 0.6414 0.9960 0.7381 0.037 Uiso 1 1 calc R
C62 C 0.5303(5) 0.9330(3) 0.6518(3) 0.0250(13) Uani 1 1 d .
O15 O 0.5403(3) 0.92246(18) 0.48785(19) 0.0243(9) Uani 1 1 d .
C63 C 0.6095(5) 0.9531(3) 0.4575(3) 0.0299(14) Uani 1 1 d .
H57 H 0.6081 1.0026 0.4769 0.045 Uiso 1 1 calc R
H58 H 0.5794 0.9331 0.4096 0.045 Uiso 1 1 calc R
H59 H 0.6886 0.9445 0.4653 0.045 Uiso 1 1 calc R
O16 O 0.4599(3) 0.8996(2) 0.67492(19) 0.0279(9) Uani 1 1 d .
C64 C 0.4944(5) 0.9099(3) 0.7424(3) 0.0343(15) Uani 1 1 d .
H60 H 0.5745 0.9029 0.7498 0.051 Uiso 1 1 calc R
H61 H 0.4455 0.8770 0.7508 0.051 Uiso 1 1 calc R
H62 H 0.4867 0.9566 0.7727 0.051 Uiso 1 1 calc R
Pd3 Pd 0.17977(3) 0.65794(2) 0.62087(2) 0.01559(10) Uani 1 1 d .
O17 O 0.1892(3) 0.64758(18) 0.52499(17) 0.0201(8) Uani 1 1 d .
C65 C 0.1137(4) 0.6013(3) 0.4836(3) 0.0203(12) Uani 1 1 d .
C66 C 0.1114(5) 0.5754(3) 0.4110(3) 0.0263(13) Uani 1 1 d .
H63 H 0.1222 0.6143 0.3997 0.040 Uiso 1 1 calc R
H64 H 0.0373 0.5470 0.3863 0.040 Uiso 1 1 calc R
H65 H 0.1731 0.5479 0.3990 0.040 Uiso 1 1 calc R
O18 O 0.0317(3) 0.57150(18) 0.49992(18) 0.0227(8) Uani 1 1 d .
C67 C 0.0270(4) 0.6016(3) 0.5727(3) 0.0195(11) Uani 1 1 d .
H66 H 0.0124 0.5642 0.5868 0.023 Uiso 1 1 calc R
C68 C -0.0742(4) 0.6407(3) 0.5783(3) 0.0192(11) Uani 1 1 d .
H67 H -0.0717 0.6713 0.6257 0.023 Uiso 1 1 calc R
H68 H -0.0672 0.6699 0.5545 0.023 Uiso 1 1 calc R
C69 C -0.1883(4) 0.5943(3) 0.5500(3) 0.0201(12) Uani 1 1 d .
C70 C -0.2905(5) 0.6279(3) 0.5450(3) 0.0367(16) Uani 1 1 d .
H69 H -0.3572 0.5928 0.5185 0.055 Uiso 1 1 calc R
H70 H -0.2768 0.6581 0.5234 0.055 Uiso 1 1 calc R
H71 H -0.3052 0.6549 0.5896 0.055 Uiso 1 1 calc R
O19 O -0.1974(3) 0.53315(19) 0.5344(2) 0.0341(10) Uani 1 1 d .
P3 P 0.15798(11) 0.65305(7) 0.71530(7) 0.0146(3) Uani 1 1 d .
C71 C 0.2709(4) 0.7054(2) 0.7874(3) 0.0166(11) Uani 1 1 d .
C72 C 0.2474(4) 0.7227(3) 0.8507(3) 0.0192(11) Uani 1 1 d .
H72 H 0.1722 0.7097 0.8553 0.023 Uiso 1 1 calc R
C73 C 0.3321(4) 0.7589(3) 0.9077(3) 0.0209(12) Uani 1 1 d .
H73 H 0.3153 0.7697 0.9507 0.025 Uiso 1 1 calc R
C74 C 0.4406(4) 0.7786(3) 0.9006(3) 0.0216(12) Uani 1 1 d .
H74 H 0.4986 0.8036 0.9389 0.026 Uiso 1 1 calc R
C75 C 0.4659(4) 0.7625(3) 0.8382(3) 0.0209(12) Uani 1 1 d .
H75 H 0.5408 0.7767 0.8343 0.025 Uiso 1 1 calc R
C76 C 0.3821(4) 0.7251(3) 0.7805(3) 0.0177(11) Uani 1 1 d .
S3 S 0.42710(10) 0.70024(7) 0.70275(7) 0.0199(3) Uani 1 1 d .
O20 O 0.3422(3) 0.72176(18) 0.66238(18) 0.0205(8) Uani 1 1 d .
O21 O 0.4215(3) 0.62731(19) 0.67540(19) 0.0257(9) Uani 1 1 d .
O22 O 0.5389(3) 0.7392(2) 0.7167(2) 0.0296(9) Uani 1 1 d .
C77 C 0.1601(4) 0.5666(2) 0.7091(2) 0.0139(10) Uani 1 1 d .
C78 C 0.1931(4) 0.5174(3) 0.6537(3) 0.0187(11) Uani 1 1 d .
H76 H 0.2109 0.5286 0.6192 0.022 Uiso 1 1 calc R
C79 C 0.1998(5) 0.4520(3) 0.6490(3) 0.0268(13) Uani 1 1 d .
H77 H 0.2232 0.4186 0.6116 0.032 Uiso 1 1 calc R
C80 C 0.1728(5) 0.4355(3) 0.6983(3) 0.0337(15) Uani 1 1 d .
H78 H 0.1769 0.3905 0.6946 0.040 Uiso 1 1 calc R
C81 C 0.1395(5) 0.4837(3) 0.7536(3) 0.0299(14) Uani 1 1 d .
H79 H 0.1209 0.4716 0.7875 0.036 Uiso 1 1 calc R
C82 C 0.1335(4) 0.5488(3) 0.7595(3) 0.0223(12) Uani 1 1 d .
H80 H 0.1114 0.5819 0.7976 0.027 Uiso 1 1 calc R
C83 C 0.0207(4) 0.6754(2) 0.7384(2) 0.0145(10) Uani 1 1 d .
C84 C -0.0694(4) 0.6216(3) 0.7186(3) 0.0209(12) Uani 1 1 d .
H81 H -0.0537 0.5759 0.7017 0.025 Uiso 1 1 calc R
C85 C -0.1807(4) 0.6332(3) 0.7229(3) 0.0236(12) Uani 1 1 d .
H82 H -0.2407 0.5957 0.7087 0.028 Uiso 1 1 calc R
C86 C -0.2046(4) 0.6994(3) 0.7480(3) 0.0248(13) Uani 1 1 d .
H83 H -0.2812 0.7077 0.7508 0.030 Uiso 1 1 calc R
C87 C -0.1168(4) 0.7536(3) 0.7691(3) 0.0177(11) Uani 1 1 d .
H84 H -0.1339 0.7990 0.7872 0.021 Uiso 1 1 calc R
C88 C -0.0039(4) 0.7433(3) 0.7644(2) 0.0153(11) Uani 1 1 d .
C89 C 0.0854(4) 0.8059(2) 0.7883(2) 0.0147(10) Uani 1 1 d .
C90 C 0.1315(4) 0.8261(2) 0.7450(3) 0.0170(11) Uani 1 1 d .
C91 C 0.2152(5) 0.8844(3) 0.7685(3) 0.0259(13) Uani 1 1 d .
H85 H 0.2445 0.8989 0.7385 0.031 Uiso 1 1 calc R
C92 C 0.2541(5) 0.9204(3) 0.8368(3) 0.0304(14) Uani 1 1 d .
H86 H 0.3134 0.9586 0.8532 0.036 Uiso 1 1 calc R
C93 C 0.2085(5) 0.9021(3) 0.8813(3) 0.0279(13) Uani 1 1 d .
H87 H 0.2349 0.9277 0.9278 0.033 Uiso 1 1 calc R
C94 C 0.1231(4) 0.8453(3) 0.8565(3) 0.0188(11) Uani 1 1 d .
O23 O 0.0860(3) 0.78855(18) 0.67838(18) 0.0206(8) Uani 1 1 d .
C95 C 0.1352(4) 0.8075(3) 0.6326(3) 0.0228(12) Uani 1 1 d .
H88 H 0.1221 0.8541 0.6403 0.034 Uiso 1 1 calc R
H89 H 0.0993 0.7754 0.5869 0.034 Uiso 1 1 calc R
H90 H 0.2179 0.8061 0.6392 0.034 Uiso 1 1 calc R
O24 O 0.0699(3) 0.82377(18) 0.89605(18) 0.0231(8) Uani 1 1 d .
C96 C 0.1014(5) 0.8652(3) 0.9663(3) 0.0287(13) Uani 1 1 d .
H91 H 0.1837 0.8673 0.9808 0.043 Uiso 1 1 calc R
H92 H 0.0580 0.8451 0.9895 0.043 Uiso 1 1 calc R
H93 H 0.0842 0.9116 0.9767 0.043 Uiso 1 1 calc R
C97 C 0.8154(6) 0.9506(3) 0.3036(3) 0.0326(15) Uani 1 1 d .
C98 C 0.9091(7) 0.9939(3) 0.3065(4) 0.052(2) Uani 1 1 d .
H94 H 0.9107 1.0099 0.2732 0.063 Uiso 1 1 calc R
C99 C 1.0016(6) 1.0137(3) 0.3591(5) 0.059(3) Uani 1 1 d .
H95 H 1.0656 1.0448 0.3625 0.070 Uiso 1 1 calc R
C100 C 1.0014(6) 0.9885(3) 0.4065(4) 0.054(2) Uani 1 1 d .
H96 H 1.0653 1.0021 0.4419 0.065 Uiso 1 1 calc R
C101 C 0.9084(6) 0.9439(3) 0.4024(4) 0.0445(17) Uani 1 1 d .
H97 H 0.9081 0.9261 0.4345 0.053 Uiso 1 1 calc R
C102 C 0.8163(5) 0.9253(3) 0.3513(3) 0.0347(15) Uani 1 1 d .
H98 H 0.7520 0.8947 0.3484 0.042 Uiso 1 1 calc R
C103 C 0.7141(7) 0.9264(3) 0.2480(4) 0.0444(18) Uani 1 1 d .
F1 F 0.7126(5) 0.9618(2) 0.2117(2) 0.0776(16) Uani 1 1 d .
F2 F 0.7093(4) 0.86097(19) 0.2054(2) 0.0530(11) Uani 1 1 d .
F3 F 0.6144(4) 0.9302(2) 0.2699(2) 0.0605(12) Uani 1 1 d .
C104 C 0.2175(6) 0.9654(3) 0.1302(3) 0.0363(15) Uani 1 1 d .
C105 C 0.3074(6) 0.9879(3) 0.1076(3) 0.0397(16) Uani 1 1 d .
H99 H 0.3121 1.0311 0.1060 0.048 Uiso 1 1 calc R
C106 C 0.3910(7) 0.9464(4) 0.0871(4) 0.060(2) Uani 1 1 d .
H100 H 0.4533 0.9610 0.0715 0.072 Uiso 1 1 calc R
C107 C 0.3825(8) 0.8829(4) 0.0897(4) 0.070(3) Uani 1 1 d .
H101 H 0.4399 0.8546 0.0769 0.084 Uiso 1 1 calc R
C108 C 0.2905(8) 0.8616(4) 0.1110(4) 0.068(3) Uani 1 1 d .
H102 H 0.2831 0.8176 0.1110 0.082 Uiso 1 1 calc R
C109 C 0.2098(7) 0.9029(3) 0.1321(3) 0.053(2) Uani 1 1 d .
H103 H 0.1482 0.8884 0.1482 0.063 Uiso 1 1 calc R
C110 C 0.1296(6) 1.0099(4) 0.1501(3) 0.0453(17) Uani 1 1 d .
F4 F 0.0651(4) 1.0156(2) 0.0992(2) 0.0584(12) Uani 1 1 d .
F5 F 0.1768(4) 1.0759(2) 0.1902(2) 0.0719(14) Uani 1 1 d .
F6 F 0.0587(5) 0.9925(3) 0.1820(3) 0.105(2) Uani 1 1 d .

loop_
_atom_site_aniso_label
_atom_site_aniso_U_11
_atom_site_aniso_U_22
_atom_site_aniso_U_33
_atom_site_aniso_U_23
_atom_site_aniso_U_13
_atom_site_aniso_U_12
Pd1 0.00933(19) 0.0199(2) 0.0148(2) 0.00717(17) -0.00016(15) 0.00130(15)
O1 0.0180(19) 0.029(2) 0.019(2) 0.0114(17) -0.0009(16) 0.0019(16)
C1 0.021(3) 0.023(3) 0.021(3) 0.008(2) 0.004(2) 0.007(2)
C2 0.031(3) 0.037(3) 0.022(3) 0.014(3) -0.001(3) 0.000(3)
O2 0.0180(19) 0.030(2) 0.0127(19) 0.0053(17) -0.0007(15) 0.0027(16)
C3 0.017(3) 0.024(3) 0.016(3) 0.008(2) 0.002(2) 0.007(2)
C4 0.013(3) 0.026(3) 0.019(3) 0.009(2) 0.000(2) 0.001(2)
C5 0.015(3) 0.033(3) 0.031(3) 0.009(3) -0.003(2) 0.002(3)
C6 0.022(3) 0.040(4) 0.046(4) 0.012(3) -0.008(3) 0.011(3)
O3 0.020(2) 0.028(2) 0.057(3) 0.008(2) -0.007(2) -0.0012(18)
P1 0.0075(6) 0.0174(7) 0.0140(7) 0.0065(6) 0.0014(5) 0.0019(5)
C7 0.012(2) 0.014(2) 0.017(3) 0.006(2) -0.002(2) 0.001(2)
C8 0.011(2) 0.014(2) 0.016(3) 0.003(2) 0.005(2) 0.002(2)
C9 0.014(3) 0.019(3) 0.017(3) 0.006(2) 0.002(2) 0.004(2)
C10 0.016(3) 0.021(3) 0.016(3) 0.005(2) -0.006(2) 0.003(2)
C11 0.012(2) 0.018(3) 0.019(3) 0.008(2) 0.001(2) 0.004(2)
C12 0.011(2) 0.013(2) 0.013(3) 0.004(2) 0.001(2) 0.0024(19)
S1 0.0086(6) 0.0235(7) 0.0169(7) 0.0085(6) 0.0019(5) 0.0027(5)
O4 0.0122(17) 0.0198(18) 0.0187(19) 0.0098(16) 0.0011(15) 0.0006(14)
O5 0.0157(18) 0.0210(19) 0.0157(19) 0.0056(16) 0.0019(15) 0.0041(15)
O6 0.0074(17) 0.032(2) 0.021(2) 0.0105(17) 0.0038(15) 0.0019(15)
C13 0.008(2) 0.017(3) 0.027(3) 0.008(2) 0.003(2) 0.005(2)
C14 0.032(3) 0.022(3) 0.021(3) 0.005(2) 0.003(3) 0.003(2)
C15 0.056(4) 0.015(3) 0.023(3) -0.004(3) 0.008(3) 0.005(3)
C16 0.046(4) 0.023(3) 0.034(4) 0.013(3) 0.016(3) 0.010(3)
C17 0.035(3) 0.032(3) 0.026(3) 0.020(3) 0.007(3) 0.007(3)
C18 0.023(3) 0.021(3) 0.020(3) 0.008(2) 0.007(2) 0.003(2)
C19 0.007(2) 0.026(3) 0.013(3) 0.009(2) 0.0021(19) 0.004(2)
C20 0.015(3) 0.019(3) 0.028(3) 0.010(2) -0.002(2) -0.001(2)
C21 0.013(3) 0.029(3) 0.035(3) 0.016(3) 0.003(2) -0.001(2)
C22 0.015(3) 0.036(3) 0.039(4) 0.017(3) 0.011(3) 0.009(2)
C23 0.018(3) 0.020(3) 0.032(3) 0.004(3) 0.009(2) 0.005(2)
C24 0.005(2) 0.018(3) 0.023(3) 0.005(2) 0.003(2) 0.001(2)
C25 0.009(2) 0.016(3) 0.019(3) 0.004(2) 0.002(2) 0.005(2)
C26 0.013(3) 0.013(3) 0.031(3) 0.008(2) 0.004(2) 0.004(2)
C27 0.014(3) 0.021(3) 0.035(3) 0.013(3) 0.006(2) 0.001(2)
C28 0.015(3) 0.018(3) 0.041(4) 0.011(3) 0.004(3) -0.002(2)
C29 0.024(3) 0.015(3) 0.023(3) 0.002(2) -0.006(2) -0.001(2)
C30 0.011(2) 0.015(3) 0.026(3) 0.007(2) 0.006(2) 0.005(2)
O7 0.0167(19) 0.024(2) 0.025(2) 0.0102(17) 0.0027(16) 0.0019(16)
C31 0.025(3) 0.031(3) 0.034(4) 0.019(3) 0.010(3) 0.005(3)
O8 0.024(2) 0.0223(19) 0.019(2) 0.0034(17) 0.0046(17) -0.0010(16)
C32 0.041(4) 0.035(3) 0.024(3) 0.008(3) 0.007(3) -0.003(3)
Pd2 0.00880(19) 0.0191(2) 0.0166(2) 0.00708(17) 0.00021(15) 0.00085(15)
O9 0.0175(19) 0.026(2) 0.019(2) 0.0136(17) 0.0016(16) 0.0019(16)
C33 0.019(3) 0.020(3) 0.024(3) 0.008(2) 0.002(2) 0.003(2)
C34 0.030(3) 0.040(3) 0.020(3) 0.017(3) 0.002(3) 0.010(3)
O10 0.0169(19) 0.028(2) 0.016(2) 0.0074(17) -0.0009(15) 0.0016(16)
C35 0.024(3) 0.024(3) 0.010(3) 0.004(2) 0.004(2) 0.002(2)
C36 0.014(3) 0.021(3) 0.026(3) 0.011(2) -0.001(2) 0.003(2)
C37 0.018(3) 0.024(3) 0.027(3) 0.008(3) -0.005(2) -0.001(2)
C38 0.015(3) 0.038(4) 0.055(5) 0.014(3) 0.000(3) 0.009(3)
O11 0.018(2) 0.024(2) 0.041(3) 0.004(2) -0.0040(18) 0.0000(17)
P2 0.0072(6) 0.0178(7) 0.0170(7) 0.0076(6) 0.0016(5) 0.0008(5)
C39 0.009(2) 0.014(2) 0.019(3) 0.006(2) 0.002(2) 0.004(2)
C40 0.008(2) 0.025(3) 0.021(3) 0.008(2) 0.001(2) 0.001(2)
C41 0.020(3) 0.026(3) 0.021(3) 0.012(2) 0.008(2) 0.006(2)
C42 0.020(3) 0.026(3) 0.018(3) 0.009(2) -0.005(2) 0.003(2)
C43 0.006(2) 0.021(3) 0.029(3) 0.011(2) -0.003(2) -0.002(2)
C44 0.011(2) 0.011(2) 0.016(3) 0.005(2) 0.002(2) 0.0019(19)
S2 0.0085(6) 0.0240(7) 0.0191(7) 0.0089(6) 0.0024(5) 0.0018(5)
O12 0.0104(17) 0.0242(19) 0.021(2) 0.0118(17) 0.0000(15) -0.0015(15)
O13 0.023(2) 0.0217(19) 0.023(2) 0.0065(17) 0.0064(17) 0.0083(16)
O14 0.0047(17) 0.042(2) 0.029(2) 0.0166(19) 0.0025(16) -0.0001(16)
C45 0.003(2) 0.017(3) 0.025(3) 0.007(2) -0.002(2) 0.002(2)
C46 0.012(3) 0.029(3) 0.024(3) 0.010(3) -0.001(2) 0.002(2)
C47 0.023(3) 0.019(3) 0.033(4) -0.001(3) 0.001(3) 0.001(2)
C48 0.015(3) 0.014(3) 0.048(4) 0.009(3) -0.011(3) -0.007(2)
C49 0.015(3) 0.028(3) 0.038(4) 0.021(3) 0.000(2) 0.000(2)
C50 0.009(2) 0.026(3) 0.039(4) 0.018(3) 0.002(2) 0.002(2)
C51 0.007(2) 0.024(3) 0.017(3) 0.011(2) 0.003(2) 0.006(2)
C52 0.016(3) 0.017(3) 0.019(3) 0.007(2) 0.002(2) 0.001(2)
C53 0.003(2) 0.032(3) 0.033(3) 0.018(3) -0.001(2) -0.003(2)
C54 0.009(2) 0.032(3) 0.025(3) 0.014(3) 0.006(2) 0.010(2)
C55 0.017(3) 0.017(3) 0.025(3) 0.010(2) 0.005(2) 0.007(2)
C56 0.013(3) 0.017(3) 0.017(3) 0.007(2) 0.002(2) 0.004(2)
C57 0.013(3) 0.013(3) 0.029(3) 0.006(2) 0.003(2) 0.005(2)
C58 0.019(3) 0.016(3) 0.028(3) 0.003(2) 0.004(2) 0.006(2)
C59 0.018(3) 0.025(3) 0.047(4) 0.014(3) 0.005(3) 0.000(2)
C60 0.019(3) 0.026(3) 0.055(5) 0.014(3) -0.009(3) -0.009(3)
C61 0.025(3) 0.026(3) 0.028(3) 0.005(3) -0.009(3) -0.003(3)
C62 0.017(3) 0.018(3) 0.033(3) 0.006(3) -0.002(2) 0.001(2)
O15 0.022(2) 0.022(2) 0.030(2) 0.0098(18) 0.0126(17) 0.0019(16)
C63 0.028(3) 0.023(3) 0.043(4) 0.015(3) 0.021(3) 0.005(3)
O16 0.021(2) 0.036(2) 0.025(2) 0.0131(19) 0.0006(17) 0.0032(18)
C64 0.032(3) 0.049(4) 0.022(3) 0.015(3) 0.003(3) 0.009(3)
Pd3 0.00809(19) 0.0202(2) 0.0172(2) 0.00758(17) 0.00082(15) 0.00102(15)
O17 0.0097(17) 0.032(2) 0.0153(19) 0.0078(17) -0.0001(15) 0.0006(16)
C65 0.016(3) 0.024(3) 0.025(3) 0.013(3) 0.006(2) 0.006(2)
C66 0.019(3) 0.036(3) 0.021(3) 0.010(3) 0.005(2) 0.000(2)
O18 0.0143(18) 0.027(2) 0.022(2) 0.0057(17) 0.0047(16) 0.0004(16)
C67 0.017(3) 0.026(3) 0.016(3) 0.010(2) 0.004(2) 0.002(2)
C68 0.016(3) 0.018(3) 0.021(3) 0.008(2) -0.001(2) 0.000(2)
C69 0.017(3) 0.022(3) 0.016(3) 0.005(2) -0.004(2) -0.002(2)
C70 0.016(3) 0.031(3) 0.049(4) 0.009(3) -0.008(3) -0.003(3)
O19 0.018(2) 0.022(2) 0.059(3) 0.018(2) 0.001(2) -0.0021(17)
P3 0.0082(6) 0.0179(7) 0.0165(7) 0.0066(6) 0.0010(5) 0.0023(5)
C71 0.011(2) 0.015(3) 0.020(3) 0.006(2) -0.002(2) 0.002(2)
C72 0.018(3) 0.019(3) 0.017(3) 0.004(2) 0.001(2) 0.005(2)
C73 0.016(3) 0.020(3) 0.021(3) 0.006(2) -0.003(2) 0.004(2)
C74 0.018(3) 0.017(3) 0.022(3) 0.004(2) -0.006(2) 0.002(2)
C75 0.014(3) 0.026(3) 0.019(3) 0.009(2) -0.005(2) -0.003(2)
C76 0.015(3) 0.019(3) 0.020(3) 0.009(2) 0.004(2) 0.005(2)
S3 0.0086(6) 0.0286(7) 0.0224(7) 0.0117(6) 0.0008(5) 0.0017(5)
O20 0.0087(17) 0.030(2) 0.026(2) 0.0158(18) 0.0000(15) 0.0017(15)
O21 0.021(2) 0.034(2) 0.024(2) 0.0118(18) 0.0068(17) 0.0124(17)
O22 0.0100(18) 0.046(2) 0.033(2) 0.020(2) -0.0013(17) -0.0022(17)
C77 0.002(2) 0.016(2) 0.017(3) 0.003(2) -0.0027(19) 0.0008(19)
C78 0.010(2) 0.022(3) 0.028(3) 0.013(2) 0.005(2) 0.003(2)
C79 0.021(3) 0.019(3) 0.032(3) 0.004(3) -0.001(3) 0.005(2)
C80 0.030(3) 0.018(3) 0.054(4) 0.018(3) 0.004(3) 0.007(3)
C81 0.030(3) 0.030(3) 0.035(4) 0.019(3) 0.006(3) 0.007(3)
C82 0.021(3) 0.024(3) 0.018(3) 0.008(2) 0.000(2) 0.003(2)
C83 0.010(2) 0.020(3) 0.013(3) 0.007(2) 0.000(2) 0.003(2)
C84 0.016(3) 0.024(3) 0.024(3) 0.012(2) 0.004(2) 0.004(2)
C85 0.012(3) 0.033(3) 0.025(3) 0.013(3) 0.001(2) 0.001(2)
C86 0.013(3) 0.039(3) 0.029(3) 0.020(3) 0.004(2) 0.007(2)
C87 0.017(3) 0.023(3) 0.016(3) 0.008(2) 0.010(2) 0.011(2)
C88 0.014(3) 0.020(3) 0.009(2) 0.005(2) 0.002(2) 0.003(2)
C89 0.017(3) 0.014(2) 0.016(3) 0.008(2) 0.004(2) 0.008(2)
C90 0.013(2) 0.016(3) 0.019(3) 0.004(2) 0.001(2) 0.008(2)
C91 0.021(3) 0.025(3) 0.037(4) 0.017(3) 0.008(3) 0.001(2)
C92 0.024(3) 0.025(3) 0.035(4) 0.010(3) -0.003(3) -0.004(2)
C93 0.028(3) 0.020(3) 0.025(3) 0.003(3) -0.002(3) 0.000(2)
C94 0.021(3) 0.018(3) 0.022(3) 0.011(2) 0.007(2) 0.009(2)
O23 0.0181(19) 0.024(2) 0.020(2) 0.0107(17) 0.0036(16) 0.0010(16)
C95 0.019(3) 0.026(3) 0.028(3) 0.014(3) 0.010(2) 0.008(2)
O24 0.024(2) 0.027(2) 0.017(2) 0.0075(17) 0.0081(16) 0.0058(17)
C96 0.035(3) 0.028(3) 0.014(3) 0.000(2) 0.005(3) 0.005(3)
C97 0.041(4) 0.021(3) 0.038(4) 0.010(3) 0.024(3) 0.009(3)
C98 0.054(5) 0.037(4) 0.081(6) 0.032(4) 0.037(5) 0.010(4)
C99 0.043(4) 0.020(3) 0.121(8) 0.030(4) 0.042(5) 0.008(3)
C100 0.034(4) 0.029(4) 0.082(6) 0.007(4) 0.009(4) 0.008(3)
C101 0.040(4) 0.042(4) 0.045(4) 0.011(3) 0.012(3) 0.011(3)
C102 0.037(4) 0.030(3) 0.037(4) 0.010(3) 0.023(3) 0.007(3)
C103 0.065(5) 0.033(4) 0.043(4) 0.019(3) 0.022(4) 0.007(4)
F1 0.123(5) 0.058(3) 0.062(3) 0.042(3) 0.007(3) -0.002(3)
F2 0.067(3) 0.036(2) 0.047(3) 0.008(2) 0.015(2) 0.005(2)
F3 0.047(3) 0.079(3) 0.056(3) 0.025(3) 0.013(2) 0.024(2)
C104 0.050(4) 0.024(3) 0.026(3) 0.006(3) -0.004(3) 0.007(3)
C105 0.041(4) 0.032(4) 0.031(4) 0.003(3) -0.008(3) 0.011(3)
C106 0.055(5) 0.061(5) 0.036(4) -0.002(4) -0.006(4) 0.016(4)
C107 0.060(6) 0.063(6) 0.046(5) -0.009(4) -0.029(4) 0.040(5)
C108 0.078(7) 0.050(5) 0.053(5) 0.011(4) -0.034(5) 0.017(5)
C109 0.081(6) 0.035(4) 0.033(4) 0.014(3) -0.011(4) 0.000(4)
C110 0.051(5) 0.047(4) 0.025(4) 0.005(3) 0.002(3) 0.002(4)
F4 0.053(3) 0.062(3) 0.044(3) 0.008(2) -0.004(2) 0.023(2)
F5 0.075(3) 0.047(3) 0.057(3) -0.009(2) -0.006(3) 0.022(2)
F6 0.116(5) 0.124(5) 0.116(5) 0.070(4) 0.080(4) 0.042(4)

loop_
_atom_type_symbol
_atom_type_description
_atom_type_scat_dispersion_real
_atom_type_scat_dispersion_imag
_atom_type_scat_source
C C 0.0033 0.0016 'International Tables Vol C Tables 4.2.6.8 and 6.1.1.4'
H H 0.0000 0.0000 'International Tables Vol C Tables 4.2.6.8 and 6.1.1.4'
F F 0.0171 0.0103 'International Tables Vol C Tables 4.2.6.8 and 6.1.1.4'
O O 0.0106 0.0060 'International Tables Vol C Tables 4.2.6.8 and 6.1.1.4'
P P 0.1023 0.0942 'International Tables Vol C Tables 4.2.6.8 and 6.1.1.4'
Pd Pd -0.9988 1.0072 'International Tables Vol C Tables 4.2.6.8 and 6.1.1.4'
S S 0.1246 0.1234 'International Tables Vol C Tables 4.2.6.8 and 6.1.1.4'

loop_
_geom_angle_atom_site_label_1
_geom_angle_atom_site_label_2
_geom_angle_atom_site_label_3
_geom_angle
C3 Pd1 O1 80.69(18)
C3 Pd1 O4 172.74(17)
O1 Pd1 O4 92.18(13)
C3 Pd1 P1 93.82(15)
O1 Pd1 P1 174.38(10)
O4 Pd1 P1 93.33(10)
C1 O1 Pd1 109.7(3)
O1 C1 O2 122.9(5)
O1 C1 C2 122.4(5)
O2 C1 C2 114.7(5)
C1 C2 H1 109.5
C1 C2 H2 109.5
H1 C2 H2 109.5
C1 C2 H3 109.5
H1 C2 H3 109.5
H2 C2 H3 109.5
C1 O2 C3 115.3(4)
O2 C3 C4 104.9(4)
O2 C3 Pd1 105.7(3)
C4 C3 Pd1 114.0(4)
O2 C3 H4 110.6
C4 C3 H4 110.6
Pd1 C3 H4 110.6
C5 C4 C3 114.1(4)
C5 C4 H5 108.7
C3 C4 H5 108.7
C5 C4 H6 108.7
C3 C4 H6 108.7
H5 C4 H6 107.6
O3 C5 C6 122.4(5)
O3 C5 C4 122.2(5)
C6 C5 C4 115.3(5)
C5 C6 H7 109.5
C5 C6 H8 109.5
H7 C6 H8 109.5
C5 C6 H9 109.5
H7 C6 H9 109.5
H8 C6 H9 109.5
C7 P1 C13 102.9(2)
C7 P1 C19 107.0(2)
C13 P1 C19 105.6(2)
C7 P1 Pd1 115.23(17)
C13 P1 Pd1 114.27(18)
C19 P1 Pd1 110.97(16)
C8 C7 C12 118.3(4)
C8 C7 P1 119.0(4)
C12 C7 P1 122.7(4)
C9 C8 C7 121.7(5)
C9 C8 H10 119.2
C7 C8 H10 119.2
C8 C9 C10 119.6(5)
C8 C9 H11 120.2
C10 C9 H11 120.2
C11 C10 C9 119.8(5)
C11 C10 H12 120.1
C9 C10 H12 120.1
C10 C11 C12 120.5(5)
C10 C11 H13 119.7
C12 C11 H13 119.7
C11 C12 C7 120.1(5)
C11 C12 S1 118.3(4)
C7 C12 S1 121.5(4)
O5 S1 O6 115.5(2)
O5 S1 O4 111.9(2)
O6 S1 O4 110.9(2)
O5 S1 C12 106.1(2)
O6 S1 C12 106.9(2)
O4 S1 C12 104.8(2)
S1 O4 Pd1 115.98(18)
C14 C13 C18 119.5(5)
C14 C13 P1 119.5(4)
C18 C13 P1 121.1(4)
C13 C14 C15 119.7(5)
C13 C14 H14 120.1
C15 C14 H14 120.1
C16 C15 C14 120.1(5)
C16 C15 H15 119.9
C14 C15 H15 119.9
C17 C16 C15 120.8(5)
C17 C16 H16 119.6
C15 C16 H16 119.6
C16 C17 C18 119.7(5)
C16 C17 H17 120.2
C18 C17 H17 120.2
C17 C18 C13 120.2(5)
C17 C18 H18 119.9
C13 C18 H18 119.9
C20 C19 C24 119.9(4)
C20 C19 P1 116.4(4)
C24 C19 P1 122.8(4)
C21 C20 C19 120.9(5)
C21 C20 H19 119.5
C19 C20 H19 119.5
C20 C21 C22 119.5(5)
C20 C21 H20 120.3
C22 C21 H20 120.3
C23 C22 C21 120.1(5)
C23 C22 H21 119.9
C21 C22 H21 119.9
C22 C23 C24 122.2(5)
C22 C23 H22 118.9
C24 C23 H22 118.9
C23 C24 C19 117.3(4)
C23 C24 C25 119.1(4)
C19 C24 C25 123.5(4)
C26 C25 C30 118.3(5)
C26 C25 C24 123.7(5)
C30 C25 C24 117.8(5)
O7 C26 C27 123.4(5)
O7 C26 C25 115.2(4)
C27 C26 C25 121.4(5)
C26 C27 C28 118.4(5)
C26 C27 H23 120.8
C28 C27 H23 120.8
C27 C28 C29 122.0(5)
C27 C28 H24 119.0
C29 C28 H24 119.0
C30 C29 C28 118.5(5)
C30 C29 H25 120.8
C28 C29 H25 120.8
O8 C30 C29 123.8(5)
O8 C30 C25 115.1(4)
C29 C30 C25 121.0(5)
C26 O7 C31 116.4(4)
O7 C31 H26 109.5
O7 C31 H27 109.5
H26 C31 H27 109.5
O7 C31 H28 109.5
H26 C31 H28 109.5
H27 C31 H28 109.5
C30 O8 C32 117.3(4)
O8 C32 H29 109.5
O8 C32 H30 109.5
H29 C32 H30 109.5
O8 C32 H31 109.5
H29 C32 H31 109.5
H30 C32 H31 109.5
C35 Pd2 O9 79.96(17)
C35 Pd2 O12 171.92(18)
O9 Pd2 O12 92.73(13)
C35 Pd2 P2 93.14(15)
O9 Pd2 P2 172.33(10)
O12 Pd2 P2 94.35(10)
C33 O9 Pd2 110.0(3)
O9 C33 O10 122.0(5)
O9 C33 C34 123.1(5)
O10 C33 C34 114.9(5)
C33 C34 H32 109.5
C33 C34 H33 109.5
H32 C34 H33 109.5
C33 C34 H34 109.5
H32 C34 H34 109.5
H33 C34 H34 109.5
C33 O10 C35 115.3(4)
O10 C35 C36 105.6(4)
O10 C35 Pd2 105.7(3)
C36 C35 Pd2 113.8(4)
O10 C35 H35 110.5
C36 C35 H35 110.5
Pd2 C35 H35 110.5
C35 C36 C37 113.7(4)
C35 C36 H36 108.8
C37 C36 H36 108.8
C35 C36 H37 108.8
C37 C36 H37 108.8
H36 C36 H37 107.7
O11 C37 C38 122.5(5)
O11 C37 C36 121.8(5)
C38 C37 C36 115.6(5)
C37 C38 H38 109.5
C37 C38 H39 109.5
H38 C38 H39 109.5
C37 C38 H40 109.5
H38 C38 H40 109.5
H39 C38 H40 109.5
C51 P2 C45 106.1(2)
C51 P2 C39 107.5(2)
C45 P2 C39 101.8(2)
C51 P2 Pd2 111.44(16)
C45 P2 Pd2 113.89(18)
C39 P2 Pd2 115.28(16)
C40 C39 C44 119.0(5)
C40 C39 P2 118.7(4)
C44 C39 P2 122.1(4)
C39 C40 C41 121.6(5)
C39 C40 H41 119.2
C41 C40 H41 119.2
C42 C41 C40 119.5(5)
C42 C41 H42 120.3
C40 C41 H42 120.3
C41 C42 C43 120.2(5)
C41 C42 H43 119.9
C43 C42 H43 119.9
C42 C43 C44 120.7(5)
C42 C43 H44 119.7
C44 C43 H44 119.7
C43 C44 C39 119.0(5)
C43 C44 S2 115.9(4)
C39 C44 S2 124.8(4)
O14 S2 O13 115.7(2)
O14 S2 O12 109.8(2)
O13 S2 O12 112.3(2)
O14 S2 C44 107.6(2)
O13 S2 C44 105.4(2)
O12 S2 C44 105.5(2)
S2 O12 Pd2 117.96(19)
C50 C45 C46 120.0(5)
C50 C45 P2 121.5(4)
C46 C45 P2 118.3(4)
C47 C46 C45 119.6(5)
C47 C46 H45 120.2
C45 C46 H45 120.2
C48 C47 C46 120.5(6)
C48 C47 H46 119.8
C46 C47 H46 119.8
C49 C48 C47 120.4(5)
C49 C48 H47 119.8
C47 C48 H47 119.8
C48 C49 C50 120.3(5)
C48 C49 H48 119.9
C50 C49 H48 119.9
C49 C50 C45 119.3(5)
C49 C50 H49 120.4
C45 C50 H49 120.4
C52 C51 C56 119.2(4)
C52 C51 P2 115.3(4)
C56 C51 P2 124.5(4)
C53 C52 C51 121.8(5)
C53 C52 H50 119.1
C51 C52 H50 119.1
C54 C53 C52 118.6(5)
C54 C53 H51 120.7
C52 C53 H51 120.7
C55 C54 C53 120.5(5)
C55 C54 H52 119.8
C53 C54 H52 119.8
C54 C55 C56 121.9(5)
C54 C55 H53 119.1
C56 C55 H53 119.1
C55 C56 C51 118.1(5)
C55 C56 C57 116.7(4)
C51 C56 C57 125.1(4)
C58 C57 C62 118.5(5)
C58 C57 C56 122.1(5)
C62 C57 C56 119.2(5)
O15 C58 C57 114.9(5)
O15 C58 C59 124.3(5)
C57 C58 C59 120.8(6)
C60 C59 C58 119.1(6)
C60 C59 H54 120.4
C58 C59 H54 120.4
C61 C60 C59 121.7(5)
C61 C60 H55 119.1
C59 C60 H55 119.1
C60 C61 C62 118.8(6)
C60 C61 H56 120.6
C62 C61 H56 120.6
O16 C62 C61 123.9(5)
O16 C62 C57 115.0(5)
C61 C62 C57 121.1(5)
C58 O15 C63 116.6(4)
O15 C63 H57 109.5
O15 C63 H58 109.5
H57 C63 H58 109.5
O15 C63 H59 109.5
H57 C63 H59 109.5
H58 C63 H59 109.5
C62 O16 C64 116.9(5)
O16 C64 H60 109.5
O16 C64 H61 109.5
H60 C64 H61 109.5
O16 C64 H62 109.5
H60 C64 H62 109.5
H61 C64 H62 109.5
C67 Pd3 O17 80.87(17)
C67 Pd3 O20 172.84(18)
O17 Pd3 O20 92.50(14)
C67 Pd3 P3 92.76(15)
O17 Pd3 P3 171.66(10)
O20 Pd3 P3 94.09(10)
C65 O17 Pd3 110.0(3)
O17 C65 O18 123.1(5)
O17 C65 C66 121.6(5)
O18 C65 C66 115.3(5)
C65 C66 H63 109.5
C65 C66 H64 109.5
H63 C66 H64 109.5
C65 C66 H65 109.5
H63 C66 H65 109.5
H64 C66 H65 109.5
C65 O18 C67 115.7(4)
O18 C67 C68 104.2(4)
O18 C67 Pd3 106.5(3)
C68 C67 Pd3 115.9(4)
O18 C67 H66 110.0
C68 C67 H66 110.0
Pd3 C67 H66 110.0
C69 C68 C67 112.9(4)
C69 C68 H67 109.0
C67 C68 H67 109.0
C69 C68 H68 109.0
C67 C68 H68 109.0
H67 C68 H68 107.8
O19 C69 C70 121.2(5)
O19 C69 C68 122.4(5)
C70 C69 C68 116.3(5)
C69 C70 H69 109.5
C69 C70 H70 109.5
H69 C70 H70 109.5
C69 C70 H71 109.5
H69 C70 H71 109.5
H70 C70 H71 109.5
C77 P3 C83 105.1(2)
C77 P3 C71 103.4(2)
C83 P3 C71 107.5(2)
C77 P3 Pd3 111.62(17)
C83 P3 Pd3 112.83(16)
C71 P3 Pd3 115.43(17)
C72 C71 C76 119.4(5)
C72 C71 P3 118.6(4)
C76 C71 P3 121.9(4)
C71 C72 C73 121.4(5)
C71 C72 H72 119.3
C73 C72 H72 119.3
C74 C73 C72 118.9(5)
C74 C73 H73 120.5
C72 C73 H73 120.5
C75 C74 C73 120.8(5)
C75 C74 H74 119.6
C73 C74 H74 119.6
C74 C75 C76 120.9(5)
C74 C75 H75 119.5
C76 C75 H75 119.5
C75 C76 C71 118.6(5)
C75 C76 S3 117.2(4)
C71 C76 S3 124.1(4)
O21 S3 O22 116.2(2)
O21 S3 O20 112.2(2)
O22 S3 O20 110.3(2)
O21 S3 C76 106.0(2)
O22 S3 C76 106.2(2)
O20 S3 C76 105.0(2)
S3 O20 Pd3 116.1(2)
C78 C77 C82 119.1(5)
C78 C77 P3 118.8(4)
C82 C77 P3 122.0(4)
C79 C78 C77 119.9(5)
C79 C78 H76 120.1
C77 C78 H76 120.1
C80 C79 C78 120.1(5)
C80 C79 H77 119.9
C78 C79 H77 119.9
C79 C80 C81 120.8(5)
C79 C80 H78 119.6
C81 C80 H78 119.6
C82 C81 C80 120.0(6)
C82 C81 H79 120.0
C80 C81 H79 120.0
C81 C82 C77 120.0(5)
C81 C82 H80 120.0
C77 C82 H80 120.0
C84 C83 C88 118.4(4)
C84 C83 P3 117.3(4)
C88 C83 P3 123.3(4)
C85 C84 C83 121.8(5)
C85 C84 H81 119.1
C83 C84 H81 119.1
C86 C85 C84 119.7(5)
C86 C85 H82 120.1
C84 C85 H82 120.1
C85 C86 C87 119.8(5)
C85 C86 H83 120.1
C87 C86 H83 120.1
C86 C87 C88 121.7(5)
C86 C87 H84 119.1
C88 C87 H84 119.1
C87 C88 C83 118.6(5)
C87 C88 C89 117.5(4)
C83 C88 C89 123.9(4)
C90 C89 C94 118.4(5)
C90 C89 C88 122.4(5)
C94 C89 C88 119.2(4)
O23 C90 C89 116.4(4)
O23 C90 C91 122.2(5)
C89 C90 C91 121.3(5)
C92 C91 C90 118.4(5)
C92 C91 H85 120.8
C90 C91 H85 120.8
C93 C92 C91 121.6(5)
C93 C92 H86 119.2
C91 C92 H86 119.2
C92 C93 C94 118.5(5)
C92 C93 H87 120.7
C94 C93 H87 120.7
O24 C94 C93 123.4(5)
O24 C94 C89 115.0(5)
C93 C94 C89 121.6(5)
C90 O23 C95 117.1(4)
O23 C95 H88 109.5
O23 C95 H89 109.5
H88 C95 H89 109.5
O23 C95 H90 109.5
H88 C95 H90 109.5
H89 C95 H90 109.5
C94 O24 C96 116.6(4)
O24 C96 H91 109.5
O24 C96 H92 109.5
H91 C96 H92 109.5
O24 C96 H93 109.5
H91 C96 H93 109.5
H92 C96 H93 109.5
C98 C97 C102 119.9(7)
C98 C97 C103 121.5(6)
C102 C97 C103 118.4(6)
C97 C98 C99 118.8(7)
C97 C98 H94 120.6
C99 C98 H94 120.6
C100 C99 C98 120.8(6)
C100 C99 H95 119.6
C98 C99 H95 119.6
C101 C100 C99 120.0(8)
C101 C100 H96 120.0
C99 C100 H96 120.0
C102 C101 C100 119.2(7)
C102 C101 H97 120.4
C100 C101 H97 120.4
C101 C102 C97 121.2(6)
C101 C102 H98 119.4
C97 C102 H98 119.4
F2 C103 F1 105.9(6)
F2 C103 F3 105.8(6)
F1 C103 F3 106.5(6)
F2 C103 C97 112.4(6)
F1 C103 C97 113.5(6)
F3 C103 C97 112.1(6)
C109 C104 C105 120.7(7)
C109 C104 C110 121.4(7)
C105 C104 C110 117.8(6)
C104 C105 C106 119.2(7)
C104 C105 H99 120.4
C106 C105 H99 120.4
C105 C106 C107 119.4(8)
C105 C106 H100 120.3
C107 C106 H100 120.3
C108 C107 C106 119.7(8)
C108 C107 H101 120.1
C106 C107 H101 120.1
C109 C108 C107 120.6(8)
C109 C108 H102 119.7
C107 C108 H102 119.7
C108 C109 C104 120.2(9)
C108 C109 H103 119.9
C104 C109 H103 119.9
F6 C110 F4 106.8(7)
F6 C110 F5 106.0(6)
F4 C110 F5 102.2(6)
F6 C110 C104 115.1(7)
F4 C110 C104 113.7(6)
F5 C110 C104 111.9(6)

loop_
_geom_bond_atom_site_label_1
_geom_bond_atom_site_label_2
_geom_bond_distance
Pd1 C3 1.999(5)
Pd1 O1 2.112(4)
Pd1 O4 2.135(3)
Pd1 P1 2.2279(14)
O1 C1 1.239(6)
C1 O2 1.310(6)
C1 C2 1.495(7)
C2 H1 0.9800
C2 H2 0.9800
C2 H3 0.9800
O2 C3 1.504(6)
C3 C4 1.535(7)
C3 H4 1.0000
C4 C5 1.521(7)
C4 H5 0.9900
C4 H6 0.9900
C5 O3 1.211(7)
C5 C6 1.494(8)
C6 H7 0.9800
C6 H8 0.9800
C6 H9 0.9800
P1 C7 1.823(5)
P1 C13 1.829(5)
P1 C19 1.832(5)
C7 C8 1.389(7)
C7 C12 1.408(6)
C8 C9 1.387(7)
C8 H10 0.9500
C9 C10 1.390(7)
C9 H11 0.9500
C10 C11 1.388(7)
C10 H12 0.9500
C11 C12 1.392(7)
C11 H13 0.9500
C12 S1 1.781(5)
S1 O5 1.437(4)
S1 O6 1.447(3)
S1 O4 1.483(3)
C13 C14 1.390(7)
C13 C18 1.392(7)
C14 C15 1.393(8)
C14 H14 0.9500
C15 C16 1.374(8)
C15 H15 0.9500
C16 C17 1.372(8)
C16 H16 0.9500
C17 C18 1.391(7)
C17 H17 0.9500
C18 H18 0.9500
C19 C20 1.398(7)
C19 C24 1.414(7)
C20 C21 1.385(7)
C20 H19 0.9500
C21 C22 1.385(8)
C21 H20 0.9500
C22 C23 1.371(7)
C22 H21 0.9500
C23 C24 1.402(7)
C23 H22 0.9500
C24 C25 1.503(6)
C25 C26 1.393(7)
C25 C30 1.405(7)
C26 O7 1.381(6)
C26 C27 1.386(7)
C27 C28 1.387(8)
C27 H23 0.9500
C28 C29 1.388(8)
C28 H24 0.9500
C29 C30 1.387(7)
C29 H25 0.9500
C30 O8 1.368(6)
O7 C31 1.431(6)
C31 H26 0.9800
C31 H27 0.9800
C31 H28 0.9800
O8 C32 1.426(7)
C32 H29 0.9800
C32 H30 0.9800
C32 H31 0.9800
Pd2 C35 1.999(5)
Pd2 O9 2.121(3)
Pd2 O12 2.129(3)
Pd2 P2 2.2263(14)
O9 C33 1.245(6)
C33 O10 1.306(6)
C33 C34 1.486(7)
C34 H32 0.9800
C34 H33 0.9800
C34 H34 0.9800
O10 C35 1.502(6)
C35 C36 1.506(7)
C35 H35 1.0000
C36 C37 1.534(7)
C36 H36 0.9900
C36 H37 0.9900
C37 O11 1.193(6)
C37 C38 1.499(8)
C38 H38 0.9800
C38 H39 0.9800
C38 H40 0.9800
P2 C51 1.829(5)
P2 C45 1.835(5)
P2 C39 1.839(5)
C39 C40 1.377(7)
C39 C44 1.411(6)
C40 C41 1.391(7)
C40 H41 0.9500
C41 C42 1.378(7)
C41 H42 0.9500
C42 C43 1.382(7)
C42 H43 0.9500
C43 C44 1.401(7)
C43 H44 0.9500
C44 S2 1.780(5)
S2 O14 1.438(3)
S2 O13 1.443(4)
S2 O12 1.487(3)
C45 C50 1.400(7)
C45 C46 1.403(7)
C46 C47 1.386(7)
C46 H45 0.9500
C47 C48 1.384(8)
C47 H46 0.9500
C48 C49 1.381(8)
C48 H47 0.9500
C49 C50 1.400(7)
C49 H48 0.9500
C50 H49 0.9500
C51 C52 1.403(7)
C51 C56 1.405(7)
C52 C53 1.393(7)
C52 H50 0.9500
C53 C54 1.384(7)
C53 H51 0.9500
C54 C55 1.379(7)
C54 H52 0.9500
C55 C56 1.402(7)
C55 H53 0.9500
C56 C57 1.498(7)
C57 C58 1.391(7)
C57 C62 1.405(8)
C58 O15 1.373(7)
C58 C59 1.392(7)
C59 C60 1.386(9)
C59 H54 0.9500
C60 C61 1.374(8)
C60 H55 0.9500
C61 C62 1.392(7)
C61 H56 0.9500
C62 O16 1.356(7)
O15 C63 1.426(6)
C63 H57 0.9800
C63 H58 0.9800
C63 H59 0.9800
O16 C64 1.435(6)
C64 H60 0.9800
C64 H61 0.9800
C64 H62 0.9800
Pd3 C67 1.995(5)
Pd3 O17 2.096(4)
Pd3 O20 2.129(3)
Pd3 P3 2.2221(15)
O17 C65 1.238(6)
C65 O18 1.306(6)
C65 C66 1.487(7)
C66 H63 0.9800
C66 H64 0.9800
C66 H65 0.9800
O18 C67 1.504(6)
C67 C68 1.518(7)
C67 H66 1.0000
C68 C69 1.509(7)
C68 H67 0.9900
C68 H68 0.9900
C69 O19 1.215(6)
C69 C70 1.483(7)
C70 H69 0.9800
C70 H70 0.9800
C70 H71 0.9800
P3 C77 1.824(5)
P3 C83 1.826(5)
P3 C71 1.832(5)
C71 C72 1.390(7)
C71 C76 1.409(7)
C72 C73 1.401(7)
C72 H72 0.9500
C73 C74 1.382(7)
C73 H73 0.9500
C74 C75 1.381(7)
C74 H74 0.9500
C75 C76 1.407(7)
C75 H75 0.9500
C76 S3 1.779(5)
S3 O21 1.432(4)
S3 O22 1.439(4)
S3 O20 1.496(3)
C77 C78 1.396(7)
C77 C82 1.409(7)
C78 C79 1.389(7)
C78 H76 0.9500
C79 C80 1.369(8)
C79 H77 0.9500
C80 C81 1.387(8)
C80 H78 0.9500
C81 C82 1.373(7)
C81 H79 0.9500
C82 H80 0.9500
C83 C84 1.396(7)
C83 C88 1.415(7)
C84 C85 1.378(7)
C84 H81 0.9500
C85 C86 1.378(8)
C85 H82 0.9500
C86 C87 1.380(7)
C86 H83 0.9500
C87 C88 1.393(7)
C87 H84 0.9500
C88 C89 1.507(7)
C89 C90 1.381(7)
C89 C94 1.396(7)
C90 O23 1.378(6)
C90 C91 1.404(7)
C91 C92 1.392(8)
C91 H85 0.9500
C92 C93 1.380(8)
C92 H86 0.9500
C93 C94 1.392(7)
C93 H87 0.9500
C94 O24 1.367(6)
O23 C95 1.436(6)
C95 H88 0.9800
C95 H89 0.9800
C95 H90 0.9800
O24 C96 1.433(6)
C96 H91 0.9800
C96 H92 0.9800
C96 H93 0.9800
C97 C98 1.378(9)
C97 C102 1.392(8)
C97 C103 1.495(10)
C98 C99 1.393(11)
C98 H94 0.9500
C99 C100 1.387(11)
C99 H95 0.9500
C100 C101 1.379(9)
C100 H96 0.9500
C101 C102 1.372(9)
C101 H97 0.9500
C102 H98 0.9500
C103 F2 1.334(7)
C103 F1 1.334(7)
C103 F3 1.344(8)
C104 C109 1.372(9)
C104 C105 1.385(9)
C104 C110 1.470(9)
C105 C106 1.393(10)
C105 H99 0.9500
C106 C107 1.400(12)
C106 H100 0.9500
C107 C108 1.376(12)
C107 H101 0.9500
C108 C109 1.367(11)
C108 H102 0.9500
C109 H103 0.9500
C110 F6 1.311(8)
C110 F4 1.346(8)
C110 F5 1.356(8)

loop_
_geom_torsion_atom_site_label_1
_geom_torsion_atom_site_label_2
_geom_torsion_atom_site_label_3
_geom_torsion_atom_site_label_4
_geom_torsion
C3 Pd1 O1 C1 -14.3(4)
O4 Pd1 O1 C1 167.2(3)
Pd1 O1 C1 O2 3.2(6)
Pd1 O1 C1 C2 -178.0(4)
O1 C1 O2 C3 15.1(7)
C2 C1 O2 C3 -163.8(4)
C1 O2 C3 C4 95.7(5)
C1 O2 C3 Pd1 -25.1(5)
O1 Pd1 C3 O2 19.5(3)
P1 Pd1 C3 O2 -159.2(3)
O1 Pd1 C3 C4 -95.2(4)
P1 Pd1 C3 C4 86.1(4)
O2 C3 C4 C5 77.3(5)
Pd1 C3 C4 C5 -167.6(4)
C3 C4 C5 O3 3.1(8)
C3 C4 C5 C6 -178.8(5)
C3 Pd1 P1 C7 -171.2(2)
O4 Pd1 P1 C7 7.56(19)
C3 Pd1 P1 C13 69.9(2)
O4 Pd1 P1 C13 -111.35(19)
C3 Pd1 P1 C19 -49.4(2)
O4 Pd1 P1 C19 129.4(2)
C13 P1 C7 C8 -77.9(4)
C19 P1 C7 C8 33.1(4)
Pd1 P1 C7 C8 157.0(3)
C13 P1 C7 C12 99.0(4)
C19 P1 C7 C12 -149.9(4)
Pd1 P1 C7 C12 -26.0(4)
C12 C7 C8 C9 0.0(7)
P1 C7 C8 C9 177.0(4)
C7 C8 C9 C10 2.1(7)
C8 C9 C10 C11 -1.8(7)
C9 C10 C11 C12 -0.5(7)
C10 C11 C12 C7 2.5(7)
C10 C11 C12 S1 -173.0(4)
C8 C7 C12 C11 -2.2(7)
P1 C7 C12 C11 -179.2(4)
C8 C7 C12 S1 173.2(4)
P1 C7 C12 S1 -3.8(6)
C11 C12 S1 O5 115.8(4)
C7 C12 S1 O5 -59.7(4)
C11 C12 S1 O6 -8.0(4)
C7 C12 S1 O6 176.5(4)
C11 C12 S1 O4 -125.7(4)
C7 C12 S1 O4 58.8(4)
O5 S1 O4 Pd1 35.3(3)
O6 S1 O4 Pd1 165.8(2)
C12 S1 O4 Pd1 -79.2(2)
O1 Pd1 O4 S1 -133.6(2)
P1 Pd1 O4 S1 45.3(2)
C7 P1 C13 C14 -124.1(4)
C19 P1 C13 C14 123.8(4)
Pd1 P1 C13 C14 1.6(5)
C7 P1 C13 C18 54.6(5)
C19 P1 C13 C18 -57.5(5)
Pd1 P1 C13 C18 -179.7(4)
C18 C13 C14 C15 0.4(8)
P1 C13 C14 C15 179.1(5)
C13 C14 C15 C16 -0.9(9)
C14 C15 C16 C17 0.8(10)
C15 C16 C17 C18 -0.2(9)
C16 C17 C18 C13 -0.4(8)
C14 C13 C18 C17 0.3(8)
P1 C13 C18 C17 -178.4(4)
C7 P1 C19 C20 -137.7(4)
C13 P1 C19 C20 -28.6(5)
Pd1 P1 C19 C20 95.8(4)
C7 P1 C19 C24 53.6(5)
C13 P1 C19 C24 162.8(4)
Pd1 P1 C19 C24 -72.9(4)
C24 C19 C20 C21 0.1(8)
P1 C19 C20 C21 -168.9(4)
C19 C20 C21 C22 -0.8(9)
C20 C21 C22 C23 0.6(9)
C21 C22 C23 C24 0.3(9)
C22 C23 C24 C19 -1.0(8)
C22 C23 C24 C25 -177.9(5)
C20 C19 C24 C23 0.8(8)
P1 C19 C24 C23 169.0(4)
C20 C19 C24 C25 177.5(5)
P1 C19 C24 C25 -14.2(7)
C23 C24 C25 C26 -103.9(6)
C19 C24 C25 C26 79.4(7)
C23 C24 C25 C30 71.9(7)
C19 C24 C25 C30 -104.8(6)
C30 C25 C26 O7 -171.8(4)
C24 C25 C26 O7 4.0(7)
C30 C25 C26 C27 6.7(7)
C24 C25 C26 C27 -177.5(5)
O7 C26 C27 C28 176.3(5)
C25 C26 C27 C28 -2.1(8)
C26 C27 C28 C29 -2.7(8)
C27 C28 C29 C30 2.6(8)
C28 C29 C30 O8 -179.9(5)
C28 C29 C30 C25 2.2(8)
C26 C25 C30 O8 175.2(4)
C24 C25 C30 O8 -0.8(6)
C26 C25 C30 C29 -6.7(7)
C24 C25 C30 C29 177.2(4)
C27 C26 O7 C31 1.0(7)
C25 C26 O7 C31 179.4(4)
C29 C30 O8 C32 18.9(7)
C25 C30 O8 C32 -163.1(5)
C35 Pd2 O9 C33 -15.6(4)
O12 Pd2 O9 C33 167.8(3)
Pd2 O9 C33 O10 3.4(6)
Pd2 O9 C33 C34 -176.0(4)
O9 C33 O10 C35 16.8(7)
C34 C33 O10 C35 -163.8(4)
C33 O10 C35 C36 93.0(5)
C33 O10 C35 Pd2 -27.9(5)
O9 Pd2 C35 O10 21.5(3)
P2 Pd2 C35 O10 -155.1(3)
O9 Pd2 C35 C36 -94.0(4)
P2 Pd2 C35 C36 89.4(4)
O10 C35 C36 C37 75.1(5)
Pd2 C35 C36 C37 -169.4(4)
C35 C36 C37 O11 8.7(8)
C35 C36 C37 C38 -175.4(5)
C35 Pd2 P2 C51 -50.6(2)
O12 Pd2 P2 C51 126.4(2)
C35 Pd2 P2 C45 69.4(2)
O12 Pd2 P2 C45 -113.66(19)
C35 Pd2 P2 C39 -173.5(2)
O12 Pd2 P2 C39 3.5(2)
C51 P2 C39 C40 37.8(5)
C45 P2 C39 C40 -73.5(4)
Pd2 P2 C39 C40 162.7(3)
C51 P2 C39 C44 -146.9(4)
C45 P2 C39 C44 101.9(4)
Pd2 P2 C39 C44 -21.9(4)
C44 C39 C40 C41 1.1(8)
P2 C39 C40 C41 176.6(4)
C39 C40 C41 C42 0.1(8)
C40 C41 C42 C43 -0.7(8)
C41 C42 C43 C44 0.1(8)
C42 C43 C44 C39 1.1(7)
C42 C43 C44 S2 -173.4(4)
C40 C39 C44 C43 -1.6(7)
P2 C39 C44 C43 -177.0(4)
C40 C39 C44 S2 172.3(4)
P2 C39 C44 S2 -3.0(6)
C43 C44 S2 O14 -15.7(4)
C39 C44 S2 O14 170.2(4)
C43 C44 S2 O13 108.2(4)
C39 C44 S2 O13 -65.9(4)
C43 C44 S2 O12 -132.8(4)
C39 C44 S2 O12 53.0(5)
O14 S2 O12 Pd2 169.5(2)
O13 S2 O12 Pd2 39.4(3)
C44 S2 O12 Pd2 -74.8(3)
O9 Pd2 O12 S2 -130.4(2)
P2 Pd2 O12 S2 46.6(2)
C51 P2 C45 C50 -39.9(5)
C39 P2 C45 C50 72.5(4)
Pd2 P2 C45 C50 -162.8(4)
C51 P2 C45 C46 145.3(4)
C39 P2 C45 C46 -102.4(4)
Pd2 P2 C45 C46 22.3(4)
C50 C45 C46 C47 -1.4(7)
P2 C45 C46 C47 173.6(4)
C45 C46 C47 C48 2.2(8)
C46 C47 C48 C49 -1.2(8)
C47 C48 C49 C50 -0.7(8)
C48 C49 C50 C45 1.5(8)
C46 C45 C50 C49 -0.5(7)
P2 C45 C50 C49 -175.3(4)
C45 P2 C51 C52 -36.9(4)
C39 P2 C51 C52 -145.3(4)
Pd2 P2 C51 C52 87.5(4)
C45 P2 C51 C56 155.0(4)
C39 P2 C51 C56 46.7(5)
Pd2 P2 C51 C56 -80.5(4)
C56 C51 C52 C53 1.4(8)
P2 C51 C52 C53 -167.3(4)
C51 C52 C53 C54 -0.4(8)
C52 C53 C54 C55 -1.2(8)
C53 C54 C55 C56 1.9(8)
C54 C55 C56 C51 -0.8(8)
C54 C55 C56 C57 180.0(5)
C52 C51 C56 C55 -0.8(7)
P2 C51 C56 C55 166.8(4)
C52 C51 C56 C57 178.3(5)
P2 C51 C56 C57 -14.1(7)
C55 C56 C57 C58 -103.7(6)
C51 C56 C57 C58 77.1(7)
C55 C56 C57 C62 70.9(6)
C51 C56 C57 C62 -108.2(6)
C62 C57 C58 O15 -177.7(4)
C56 C57 C58 O15 -3.0(7)
C62 C57 C58 C59 1.4(8)
C56 C57 C58 C59 176.1(5)
O15 C58 C59 C60 177.5(5)
C57 C58 C59 C60 -1.4(8)
C58 C59 C60 C61 0.5(9)
C59 C60 C61 C62 0.5(9)
C60 C61 C62 O16 177.3(5)
C60 C61 C62 C57 -0.5(8)
C58 C57 C62 O16 -178.4(4)
C56 C57 C62 O16 6.7(7)
C58 C57 C62 C61 -0.4(8)
C56 C57 C62 C61 -175.2(5)
C57 C58 O15 C63 179.6(4)
C59 C58 O15 C63 0.6(7)
C61 C62 O16 C64 -8.4(8)
C57 C62 O16 C64 169.6(5)
C67 Pd3 O17 C65 -15.1(3)
O20 Pd3 O17 C65 167.6(3)
Pd3 O17 C65 O18 9.1(6)
Pd3 O17 C65 C66 -170.4(4)
O17 C65 O18 C67 5.9(7)
C66 C65 O18 C67 -174.6(4)
C65 O18 C67 C68 105.1(5)
C65 O18 C67 Pd3 -17.9(5)
O17 Pd3 C67 O18 16.4(3)
P3 Pd3 C67 O18 -158.2(3)
O17 Pd3 C67 C68 -98.9(4)
P3 Pd3 C67 C68 86.5(4)
O18 C67 C68 C69 72.4(5)
Pd3 C67 C68 C69 -170.9(4)
C67 C68 C69 O19 10.8(8)
C67 C68 C69 C70 -171.9(5)
C67 Pd3 P3 C77 68.4(2)
O20 Pd3 P3 C77 -113.72(18)
C67 Pd3 P3 C83 -49.7(2)
O20 Pd3 P3 C83 128.2(2)
C67 Pd3 P3 C71 -173.9(2)
O20 Pd3 P3 C71 4.0(2)
C77 P3 C71 C72 -78.0(4)
C83 P3 C71 C72 32.9(5)
Pd3 P3 C71 C72 159.8(3)
C77 P3 C71 C76 98.2(4)
C83 P3 C71 C76 -150.9(4)
Pd3 P3 C71 C76 -24.0(5)
C76 C71 C72 C73 -0.4(7)
P3 C71 C72 C73 175.9(4)
C71 C72 C73 C74 1.1(7)
C72 C73 C74 C75 -0.7(8)
C73 C74 C75 C76 -0.4(8)
C74 C75 C76 C71 1.1(7)
C74 C75 C76 S3 -174.3(4)
C72 C71 C76 C75 -0.7(7)
P3 C71 C76 C75 -176.9(4)
C72 C71 C76 S3 174.4(4)
P3 C71 C76 S3 -1.7(6)
C75 C76 S3 O21 110.6(4)
C71 C76 S3 O21 -64.5(5)
C75 C76 S3 O22 -13.5(5)
C71 C76 S3 O22 171.3(4)
C75 C76 S3 O20 -130.4(4)
C71 C76 S3 O20 54.4(5)
O21 S3 O20 Pd3 37.5(3)
O22 S3 O20 Pd3 168.8(2)
C76 S3 O20 Pd3 -77.2(3)
O17 Pd3 O20 S3 -127.3(2)
P3 Pd3 O20 S3 47.6(2)
C83 P3 C77 C78 133.1(4)
C71 P3 C77 C78 -114.2(4)
Pd3 P3 C77 C78 10.5(4)
C83 P3 C77 C82 -49.2(4)
C71 P3 C77 C82 63.5(4)
Pd3 P3 C77 C82 -171.8(3)
C82 C77 C78 C79 -0.3(7)
P3 C77 C78 C79 177.4(4)
C77 C78 C79 C80 0.8(8)
C78 C79 C80 C81 -0.6(9)
C79 C80 C81 C82 -0.1(9)
C80 C81 C82 C77 0.6(8)
C78 C77 C82 C81 -0.3(7)
P3 C77 C82 C81 -178.1(4)
C77 P3 C83 C84 -27.8(5)
C71 P3 C83 C84 -137.5(4)
Pd3 P3 C83 C84 94.1(4)
C77 P3 C83 C88 163.6(4)
C71 P3 C83 C88 53.9(5)
Pd3 P3 C83 C88 -74.5(4)
C88 C83 C84 C85 0.9(8)
P3 C83 C84 C85 -168.3(4)
C83 C84 C85 C86 -0.7(8)
C84 C85 C86 C87 -0.5(8)
C85 C86 C87 C88 1.4(8)
C86 C87 C88 C83 -1.2(8)
C86 C87 C88 C89 179.5(5)
C84 C83 C88 C87 0.0(7)
P3 C83 C88 C87 168.5(4)
C84 C83 C88 C89 179.3(5)
P3 C83 C88 C89 -12.2(7)
C87 C88 C89 C90 -104.1(6)
C83 C88 C89 C90 76.6(6)
C87 C88 C89 C94 75.7(6)
C83 C88 C89 C94 -103.6(6)
C94 C89 C90 O23 -175.5(4)
C88 C89 C90 O23 4.3(7)
C94 C89 C90 C91 0.5(7)
C88 C89 C90 C91 -179.6(5)
O23 C90 C91 C92 178.1(5)
C89 C90 C91 C92 2.3(8)
C90 C91 C92 C93 -3.2(8)
C91 C92 C93 C94 1.2(9)
C92 C93 C94 O24 -178.1(5)
C92 C93 C94 C89 1.8(8)
C90 C89 C94 O24 177.3(4)
C88 C89 C94 O24 -2.6(7)
C90 C89 C94 C93 -2.6(7)
C88 C89 C94 C93 177.5(5)
C89 C90 O23 C95 -178.2(4)
C91 C90 O23 C95 5.7(7)
C93 C94 O24 C96 3.5(7)
C89 C94 O24 C96 -176.4(4)
C102 C97 C98 C99 -2.6(10)
C103 C97 C98 C99 -178.9(6)
C97 C98 C99 C100 2.2(10)
C98 C99 C100 C101 -0.6(10)
C99 C100 C101 C102 -0.6(10)
C100 C101 C102 C97 0.2(10)
C98 C97 C102 C101 1.4(9)
C103 C97 C102 C101 177.8(6)
C98 C97 C103 F2 106.0(7)
C102 C97 C103 F2 -70.3(7)
C98 C97 C103 F1 -14.2(9)
C102 C97 C103 F1 169.5(6)
C98 C97 C103 F3 -134.9(6)
C102 C97 C103 F3 48.7(8)
C109 C104 C105 C106 -0.4(10)
C110 C104 C105 C106 -178.9(6)
C104 C105 C106 C107 0.1(10)
C105 C106 C107 C108 1.4(11)
C106 C107 C108 C109 -2.6(12)
C107 C108 C109 C104 2.3(11)
C105 C104 C109 C108 -0.7(10)
C110 C104 C109 C108 177.7(6)
C109 C104 C110 F6 13.4(10)
C105 C104 C110 F6 -168.2(6)
C109 C104 C110 F4 -110.3(7)
C105 C104 C110 F4 68.1(8)
C109 C104 C110 F5 134.5(7)
C105 C104 C110 F5 -47.1(8)
